data_7039746
loop_
_publ_author_name
'Chong, Bowie S. K.'
'Moore, Evan G.'

_publ_section_title
;
 Structure and efficient luminescence upconversion of Ln(iii) aromatic
 N-oxide coordination polymers.
;
_journal_issue 30
_journal_name_full 'Dalton transactions (Cambridge, England : 2003)'
_journal_page_first 12200
_journal_page_last 12205
_journal_paper_doi 10.1039/c6dt01828a
_journal_volume 45
_journal_year 2016
_chemical_formula_moiety '0.25(C120 H112 N24 O32 Yb4), 3(C F3 O3 S)'
_chemical_formula_sum 'C33 H28 F9 N6 O17 S3 Yb'
_chemical_formula_weight 1220.83
_space_group_crystal_system orthorhombic
_space_group_IT_number 54
_space_group_name_Hall '-P 2a 2ac'
_space_group_name_H-M_alt 'P c c a'
_symmetry_space_group_name_Hall '-P 2a 2ac'
_symmetry_space_group_name_H-M 'P c c a'
_atom_sites_solution_hydrogens mixed
_audit_creation_date 2016-02-10
_audit_creation_method
;
Olex2 1.2
(compiled 2015.09.30 svn.r3233 for OlexSys, GUI svn.r5103)
;
_audit_update_record
;
2016-05-09 deposited with the CCDC.
2016-06-22 downloaded from the CCDC.
;
_cell_angle_alpha 90
_cell_angle_beta 90
_cell_angle_gamma 90
_cell_formula_units_Z 4
_cell_length_a 16.7217(7)
_cell_length_b 13.8732(7)
_cell_length_c 20.1258(9)
_cell_measurement_reflns_used 2907
_cell_measurement_temperature 190(2)
_cell_measurement_theta_max 28.6250
_cell_measurement_theta_min 3.8310
_cell_volume 4668.9(4)
_computing_cell_refinement
;
CrysAlisPro, Agilent Technologies,
Version 1.171.37.35 (release 13-08-2014 CrysAlis171 .NET)
(compiled Aug 13 2014,18:06:01)
;
_computing_data_collection
;
CrysAlisPro, Agilent Technologies,
Version 1.171.37.35 (release 13-08-2014 CrysAlis171 .NET)
(compiled Aug 13 2014,18:06:01)
;
_computing_data_reduction
;
CrysAlisPro, Agilent Technologies,
Version 1.171.37.35 (release 13-08-2014 CrysAlis171 .NET)
(compiled Aug 13 2014,18:06:01)
;
_computing_molecular_graphics 'Olex2 (Dolomanov et al., 2009)'
_computing_publication_material 'Olex2 (Dolomanov et al., 2009)'
_computing_structure_refinement 'ShelXL (Sheldrick, 2015)'
_diffrn_ambient_temperature 190.15
_diffrn_detector 'CCD plate'
_diffrn_detector_area_resol_mean 16.0696
_diffrn_detector_type Sapphire3
_diffrn_measured_fraction_theta_full 0.996
_diffrn_measured_fraction_theta_max 0.854
_diffrn_measurement_details
;
  1 omega  -94.00  -35.00   1.0000    7.5000
omega____ theta____ kappa____ phi______ frames
    -      -18.5812 -178.0000   90.0000 59

  2 omega  -95.00  -53.00   1.0000    7.5000
omega____ theta____ kappa____ phi______ frames
    -      -18.5812  178.0000    0.0000 42

  3 omega  -88.00  -35.00   1.0000    7.5000
omega____ theta____ kappa____ phi______ frames
    -      -18.5812 -178.0000  -90.0000 53
;
_diffrn_measurement_device 'four-circle diffractometer'
_diffrn_measurement_device_type 'Xcalibur, Sapphire3, Gemini ultra'
_diffrn_measurement_method '\w scans'
_diffrn_orient_matrix_UB_11 0.0211333000
_diffrn_orient_matrix_UB_12 -0.0350677000
_diffrn_orient_matrix_UB_13 -0.0188095000
_diffrn_orient_matrix_UB_21 -0.0324471000
_diffrn_orient_matrix_UB_22 -0.0324080000
_diffrn_orient_matrix_UB_23 0.0033346000
_diffrn_orient_matrix_UB_31 -0.0170872000
_diffrn_orient_matrix_UB_32 0.0184215000
_diffrn_orient_matrix_UB_33 -0.0296451000
_diffrn_radiation_monochromator graphite
_diffrn_radiation_probe x-ray
_diffrn_radiation_type MoK\a
_diffrn_radiation_wavelength 0.71073
_diffrn_reflns_av_unetI/netI 0.0756
_diffrn_reflns_Laue_measured_fraction_full 0.996
_diffrn_reflns_Laue_measured_fraction_max 0.854
_diffrn_reflns_limit_h_max 22
_diffrn_reflns_limit_h_min -22
_diffrn_reflns_limit_k_max 18
_diffrn_reflns_limit_k_min -17
_diffrn_reflns_limit_l_max 26
_diffrn_reflns_limit_l_min -26
_diffrn_reflns_number 10357
_diffrn_reflns_point_group_measured_fraction_full 0.996
_diffrn_reflns_point_group_measured_fraction_max 0.854
_diffrn_reflns_theta_full 25.000
_diffrn_reflns_theta_max 29.086
_diffrn_reflns_theta_min 3.492
_diffrn_source 'Enhance (Mo) X-ray Source'
_exptl_absorpt_coefficient_mu 2.247
_exptl_absorpt_correction_T_max 1.00000
_exptl_absorpt_correction_T_min 0.58716
_exptl_absorpt_correction_type multi-scan
_exptl_absorpt_process_details
;
CrysAlisPro, Agilent Technologies,
Version 1.171.37.35 (release 13-08-2014 CrysAlis171 .NET)
(compiled Aug 13 2014,18:06:01)
Empirical absorption correction using spherical harmonics,
 implemented in SCALE3 ABSPACK scaling algorithm.
;
_exptl_crystal_colour yellow
_exptl_crystal_colour_primary yellow
_exptl_crystal_density_diffrn 1.737
_exptl_crystal_description block
_exptl_crystal_F_000 2412
_exptl_crystal_size_max 0.3
_exptl_crystal_size_mid 0.3
_exptl_crystal_size_min 0.3
_refine_diff_density_max 1.489
_refine_diff_density_min -1.022
_refine_diff_density_rms 0.176
_refine_ls_extinction_method none
_refine_ls_goodness_of_fit_ref 0.993
_refine_ls_hydrogen_treatment constr
_refine_ls_matrix_type full
_refine_ls_number_parameters 341
_refine_ls_number_reflns 10357
_refine_ls_number_restraints 59
_refine_ls_restrained_S_all 1.016
_refine_ls_R_factor_all 0.0980
_refine_ls_R_factor_gt 0.0566
_refine_ls_shift/su_max 0.000
_refine_ls_shift/su_mean 0.000
_refine_ls_structure_factor_coef Fsqd
_refine_ls_weighting_details 'w=1/[\s^2^(Fo^2^)+(0.1112P)^2^] where P=(Fo^2^+2Fc^2^)/3'
_refine_ls_weighting_scheme calc
_refine_ls_wR_factor_gt 0.1711
_refine_ls_wR_factor_ref 0.1831
_reflns_Friedel_coverage 0.000
_reflns_number_gt 6110
_reflns_number_total 10357
_reflns_threshold_expression 'I > 2\s(I)'
_cod_data_source_file c6dt01828a2.cif
_cod_data_source_block bc18_twin1_hklf5
_cod_depositor_comments 'Adding full bibliography for 7039742--7039746.cif.'
_cod_database_code 7039746
_chemical_oxdiff_formula 'C20 N8 H20 S3 O12 F9 Yb'
_shelx_space_group_comment
;
The symmetry employed for this shelxl refinement is uniquely defined
by the following loop, which should always be used as a source of
symmetry information in preference to the above space-group names.
They are only intended as comments.
;
_diffrn_oxdiff_twin_integration_method simultaneous
_olex2_refinement_description
;
1. Twinned data refinement
 Scales: 0.4946(17) 0.5054(17)
2. Fixed Uiso
 At 1.2 times of:
  All C(H) groups
 At 1.5 times of:
  All O(H,H) groups
3. Same fragment restrains
{S1, O1S, O2S, O3S, C1S, F1, F2, F3} sigma for 1-2: 0.05, 1-3: 0.05
as
{S2, O4S, O5S, O6S, C2S, F4, F5, F6}
{S1, O1S, O2S, O3S, C1S, F1, F2, F3} sigma for 1-2: 0.05, 1-3: 0.05
as
{S2B, O4SB, O5SB, O6SB, C2SB, F4B, F5B, F6B}
4. Others
 Sof(S2B)=Sof(O4SB)=Sof(O5SB)=Sof(O6SB)=Sof(C2SB)=Sof(F4B)=Sof(F5B)=Sof(F6B)=
 0.5*(1-FVAR(2))
 Sof(S2)=Sof(O4S)=Sof(O5S)=Sof(O6S)=Sof(C2S)=Sof(F4)=Sof(F5)=Sof(F6)=0.5*FVAR(2)
5.a Rotating group:
 O4W(H4WA,H4WB)
5.b Aromatic/amide H refined with riding coordinates:
 C1(H1), C2(H2), C4(H4), C5(H5), C6(H6), C7(H7), C9(H9), C10(H10), C11(H11),
 C12(H12), C14(H14), C15(H15)
;
_shelx_shelxl_version_number 2014/7
_olex2_submission_special_instructions 'No special instructions were received'

loop_
_space_group_symop_operation_xyz
'x, y, z'
'-x+1/2, -y, z'
'x+1/2, -y, -z+1/2'
'-x, y, -z+1/2'
'-x, -y, -z'
'x-1/2, y, -z'
'-x-1/2, y, z-1/2'
'x, -y, z-1/2'

loop_
_atom_site_label
_atom_site_type_symbol
_atom_site_fract_x
_atom_site_fract_y
_atom_site_fract_z
_atom_site_U_iso_or_equiv
_atom_site_adp_type
_atom_site_occupancy
_atom_site_site_symmetry_order
_atom_site_calc_flag
_atom_site_refinement_flags_posn
_atom_site_refinement_flags_adp
_atom_site_refinement_flags_occupancy
_atom_site_disorder_assembly
_atom_site_disorder_group
Yb1 Yb 0.5000 0.65520(3) 0.7500 0.01573(16) Uani 1 2 d S T P . .
O4W O 0.5800(3) 0.5163(4) 0.7220(3) 0.0218(12) Uani 1 1 d . . . . .
H4WA H 0.5542 0.4707 0.6914 0.033 Uiso 1 1 d GR . . . .
H4WB H 0.5950 0.4765 0.7602 0.033 Uiso 1 1 d GR . . . .
O1 O 0.6271(3) 0.7041(4) 0.7296(3) 0.0206(12) Uani 1 1 d . . . . .
O2 O 0.5227(3) 0.7849(4) 0.8229(3) 0.0248(13) Uani 1 1 d . . . . .
O3 O 0.9693(3) 0.5891(4) 0.3506(3) 0.0236(12) Uani 1 1 d . . . . .
N1 N 0.6727(4) 0.6870(5) 0.6778(3) 0.0237(15) Uani 1 1 d . . . . .
N2 N 0.5828(4) 0.8483(5) 0.8256(3) 0.0216(15) Uani 1 1 d . . . . .
N3 N 0.9207(4) 0.6089(5) 0.4018(3) 0.0233(15) Uani 1 1 d . . . . .
C1 C 0.7441(5) 0.6502(8) 0.6860(5) 0.048(3) Uani 1 1 d . . . . .
H1 H 0.7623 0.6351 0.7295 0.058 Uiso 1 1 calc R . . . .
C2 C 0.7938(5) 0.6330(9) 0.6315(5) 0.055(3) Uani 1 1 d . . . . .
H2 H 0.8451 0.6053 0.6382 0.066 Uiso 1 1 calc R . . . .
C3 C 0.7692(5) 0.6558(7) 0.5680(4) 0.029(2) Uani 1 1 d . . . . .
C4 C 0.6940(5) 0.6951(8) 0.5619(5) 0.039(3) Uani 1 1 d . . . . .
H4 H 0.6745 0.7114 0.5191 0.047 Uiso 1 1 calc R . . . .
C5 C 0.6472(5) 0.7110(7) 0.6159(4) 0.029(2) Uani 1 1 d . . . . .
H5 H 0.5959 0.7394 0.6103 0.034 Uiso 1 1 calc R . . . .
C6 C 0.9044(5) 0.6326(8) 0.5162(4) 0.041(3) Uani 1 1 d . . . . .
H6 H 0.9278 0.6385 0.5590 0.049 Uiso 1 1 calc R . . . .
C7 C 0.9520(5) 0.6171(8) 0.4624(4) 0.035(2) Uani 1 1 d . . . . .
H7 H 1.0082 0.6120 0.4681 0.042 Uiso 1 1 calc R . . . .
C8 C 0.8222(5) 0.6399(7) 0.5094(4) 0.030(2) Uani 1 1 d . . . . .
C9 C 0.8413(5) 0.6150(7) 0.3921(4) 0.032(2) Uani 1 1 d . . . . .
H9 H 0.8195 0.6089 0.3487 0.038 Uiso 1 1 calc R . . . .
C10 C 0.7916(5) 0.6302(7) 0.4463(4) 0.029(2) Uani 1 1 d . . . . .
H10 H 0.7354 0.6341 0.4397 0.035 Uiso 1 1 calc R . . . .
C11 C 0.6056(5) 0.8966(6) 0.7700(4) 0.028(2) Uani 1 1 d . . . . .
H11 H 0.5760 0.8889 0.7300 0.033 Uiso 1 1 calc R . . . .
C12 C 0.6706(5) 0.9559(6) 0.7713(5) 0.028(2) Uani 1 1 d . . . . .
H12 H 0.6869 0.9881 0.7319 0.034 Uiso 1 1 calc R . . . .
C13 C 0.7127(4) 0.9695(6) 0.8292(4) 0.0204(17) Uani 1 1 d . . . . .
C14 C 0.6864(5) 0.9229(6) 0.8862(4) 0.0254(19) Uani 1 1 d . . . . .
H14 H 0.7133 0.9326 0.9272 0.030 Uiso 1 1 calc R . . . .
C15 C 0.6218(5) 0.8630(6) 0.8831(4) 0.027(2) Uani 1 1 d . . . . .
H15 H 0.6041 0.8312 0.9222 0.033 Uiso 1 1 calc R . . . .
S1 S 0.58282(12) 0.34957(17) 0.85899(12) 0.0292(5) Uani 1 1 d D . . . .
O1S O 0.5021(3) 0.3636(4) 0.8364(3) 0.0302(14) Uani 1 1 d D . . . .
O2S O 0.6432(3) 0.4014(5) 0.8227(3) 0.0365(15) Uani 1 1 d D . . . .
O3S O 0.5922(4) 0.3528(7) 0.9283(4) 0.067(3) Uani 1 1 d D . . . .
C1S C 0.6041(8) 0.2269(10) 0.8318(11) 0.091(6) Uani 1 1 d D . . . .
F1 F 0.5984(7) 0.2150(9) 0.7709(8) 0.148(5) Uani 1 1 d D . . . .
F2 F 0.6780(5) 0.2049(6) 0.8547(8) 0.183(6) Uani 1 1 d D . . . .
F3 F 0.5546(7) 0.1663(6) 0.8609(9) 0.177(7) Uani 1 1 d D . . . .
S2 S 0.7083(10) 0.9947(16) 1.0781(11) 0.133(8) Uiso 0.296(8) 1 d D . . A 1
O4S O 0.7500 1.0000 1.027(2) 0.25(3) Uiso 0.591(17) 2 d DS T P A 1
O5S O 0.711(2) 0.903(2) 1.1395(17) 0.098(12) Uiso 0.296(8) 1 d D . . A 1
O6S O 0.7504(17) 1.0525(18) 1.1227(14) 0.062(8) Uiso 0.296(8) 1 d D . . A 1
C2S C 0.604(2) 0.976(4) 1.078(2) 0.13(2) Uiso 0.296(8) 1 d D . . A 1
F4 F 0.5590(12) 0.9950(17) 1.1208(11) 0.061(7) Uiso 0.296(8) 1 d D . . A 1
F5 F 0.578(2) 1.057(3) 1.035(2) 0.183(19) Uiso 0.296(8) 1 d D . . A 1
F6 F 0.5885(13) 0.8965(17) 1.0472(12) 0.072(7) Uiso 0.296(8) 1 d D . . A 1
S2B S 0.6900(13) 0.9224(17) 1.0769(13) 0.109(9) Uiso 0.204(8) 1 d D . . A 2
O4SB O 0.647(2) 0.880(3) 1.1340(18) 0.075(13) Uiso 0.204(8) 1 d D . . A 2
O5SB O 0.7605(13) 0.9353(19) 1.0354(14) 0.026(7) Uiso 0.204(8) 1 d D . . A 2
O6SB O 0.6405(15) 0.8591(18) 1.0394(13) 0.025(7) Uiso 0.204(8) 1 d D . . A 2
C2SB C 0.649(3) 1.042(3) 1.074(3) 0.10(3) Uiso 0.204(8) 1 d D . . A 2
F4B F 0.649(3) 1.072(3) 1.017(2) 0.129(18) Uiso 0.204(8) 1 d D . . A 2
F5B F 0.705(3) 1.091(4) 1.113(3) 0.21(3) Uiso 0.204(8) 1 d D . . A 2
F6B F 0.5795(18) 1.047(3) 1.1057(18) 0.069(10) Uiso 0.204(8) 1 d D . . A 2

loop_
_atom_site_aniso_label
_atom_site_aniso_U_11
_atom_site_aniso_U_22
_atom_site_aniso_U_33
_atom_site_aniso_U_23
_atom_site_aniso_U_13
_atom_site_aniso_U_12
Yb1 0.0111(2) 0.0267(3) 0.0095(2) 0.000 0.0003(2) 0.000
O4W 0.019(3) 0.032(3) 0.014(3) -0.003(3) -0.003(2) 0.005(2)
O1 0.021(3) 0.032(3) 0.009(3) -0.003(2) 0.010(2) -0.002(2)
O2 0.023(3) 0.029(3) 0.023(3) -0.002(3) 0.006(2) -0.009(2)
O3 0.025(3) 0.032(3) 0.014(3) 0.000(3) 0.009(2) 0.004(3)
N1 0.020(3) 0.038(4) 0.013(4) 0.001(3) 0.004(3) -0.001(3)
N2 0.019(3) 0.025(4) 0.020(4) 0.001(3) 0.002(3) -0.002(3)
N3 0.027(3) 0.031(4) 0.011(4) 0.000(3) 0.003(3) 0.003(3)
C1 0.024(4) 0.105(9) 0.016(5) 0.005(6) 0.000(4) 0.024(5)
C2 0.024(4) 0.115(10) 0.026(6) 0.012(6) 0.006(4) 0.035(5)
C3 0.019(4) 0.051(6) 0.016(4) -0.005(5) 0.006(3) 0.006(4)
C4 0.027(5) 0.077(8) 0.015(5) 0.003(5) -0.002(4) -0.002(5)
C5 0.022(4) 0.049(6) 0.014(4) 0.004(4) -0.002(3) 0.012(4)
C6 0.025(5) 0.089(8) 0.010(5) -0.001(5) 0.002(3) 0.003(5)
C7 0.022(4) 0.066(6) 0.015(5) 0.001(5) 0.006(4) 0.005(4)
C8 0.022(4) 0.047(6) 0.021(5) -0.006(4) 0.004(3) 0.002(4)
C9 0.029(4) 0.051(6) 0.014(5) -0.003(5) -0.004(4) -0.002(4)
C10 0.031(5) 0.039(5) 0.018(5) 0.003(4) -0.001(4) 0.005(4)
C11 0.037(5) 0.029(5) 0.017(4) -0.001(4) -0.004(4) -0.008(4)
C12 0.027(4) 0.032(5) 0.026(5) 0.008(4) 0.000(4) -0.006(4)
C13 0.022(4) 0.013(4) 0.025(5) -0.004(4) 0.001(3) 0.001(3)
C14 0.025(4) 0.034(5) 0.016(4) 0.000(4) -0.003(3) -0.002(4)
C15 0.036(5) 0.030(5) 0.016(5) 0.001(4) 0.008(4) -0.009(4)
S1 0.0223(10) 0.0395(13) 0.0258(12) 0.0072(11) -0.0039(9) 0.0062(9)
O1S 0.020(3) 0.041(3) 0.030(4) 0.003(3) -0.003(2) 0.006(3)
O2S 0.027(3) 0.050(4) 0.033(4) 0.002(3) 0.001(3) 0.001(3)
O3S 0.030(4) 0.147(8) 0.025(4) 0.022(5) -0.007(3) -0.002(4)
C1S 0.066(9) 0.033(7) 0.173(19) 0.009(10) -0.021(11) 0.019(7)
F1 0.126(9) 0.128(10) 0.189(12) -0.113(10) -0.010(9) 0.020(7)
F2 0.075(6) 0.065(6) 0.41(2) 0.003(9) -0.061(9) 0.037(5)
F3 0.142(10) 0.046(5) 0.34(2) 0.046(8) -0.027(11) -0.005(5)

loop_
_atom_type_symbol
_atom_type_description
_atom_type_scat_dispersion_real
_atom_type_scat_dispersion_imag
_atom_type_scat_source
C C 0.0033 0.0016 'International Tables Vol C Tables 4.2.6.8 and 6.1.1.4'
H H 0.0000 0.0000 'International Tables Vol C Tables 4.2.6.8 and 6.1.1.4'
F F 0.0171 0.0103 'International Tables Vol C Tables 4.2.6.8 and 6.1.1.4'
N N 0.0061 0.0033 'International Tables Vol C Tables 4.2.6.8 and 6.1.1.4'
O O 0.0106 0.0060 'International Tables Vol C Tables 4.2.6.8 and 6.1.1.4'
S S 0.1246 0.1234 'International Tables Vol C Tables 4.2.6.8 and 6.1.1.4'
Yb Yb -0.3850 5.5486 'International Tables Vol C Tables 4.2.6.8 and 6.1.1.4'

loop_
_geom_angle_atom_site_label_1
_geom_angle_atom_site_label_2
_geom_angle_atom_site_label_3
_geom_angle
_geom_angle_site_symmetry_1
_geom_angle_site_symmetry_3
O4W Yb1 O4W 74.0(3) 4_656 .
O1 Yb1 O4W 71.13(19) 4_656 4_656
O1 Yb1 O4W 143.20(19) . 4_656
O1 Yb1 O4W 71.13(19) . .
O1 Yb1 O4W 143.20(19) 4_656 .
O1 Yb1 O1 145.2(3) . 4_656
O1 Yb1 O2 74.51(18) . .
O1 Yb1 O2 79.04(19) . 4_656
O1 Yb1 O2 74.52(18) 4_656 4_656
O1 Yb1 O2 79.04(19) 4_656 .
O1 Yb1 O3 99.79(19) 4_656 7_756
O1 Yb1 O3 94.02(19) 4_656 6_556
O1 Yb1 O3 94.02(19) . 7_756
O1 Yb1 O3 99.80(19) . 6_556
O2 Yb1 O4W 131.82(18) . .
O2 Yb1 O4W 123.68(19) . 4_656
O2 Yb1 O4W 123.68(19) 4_656 .
O2 Yb1 O4W 131.83(18) 4_656 4_656
O2 Yb1 O2 80.2(3) . 4_656
O3 Yb1 O4W 66.20(19) 7_756 4_656
O3 Yb1 O4W 76.2(2) 6_556 4_656
O3 Yb1 O4W 76.2(2) 7_756 .
O3 Yb1 O4W 66.20(18) 6_556 .
O3 Yb1 O2 73.59(19) 6_556 4_656
O3 Yb1 O2 153.8(2) 6_556 .
O3 Yb1 O2 153.8(2) 7_756 4_656
O3 Yb1 O2 73.59(19) 7_756 .
O3 Yb1 O3 132.6(3) 6_556 7_756
Yb1 O4W H4WA 114.7 . .
Yb1 O4W H4WB 114.2 . .
H4WA O4W H4WB 103.8 . .
N1 O1 Yb1 129.3(4) . .
N2 O2 Yb1 130.6(4) . .
N3 O3 Yb1 137.4(4) . 6_656
O1 N1 C5 120.1(6) . .
C1 N1 O1 120.0(7) . .
C1 N1 C5 119.9(7) . .
O2 N2 C11 120.0(7) . .
O2 N2 C15 120.0(7) . .
C15 N2 C11 119.9(7) . .
O3 N3 C9 120.0(7) . .
C7 N3 O3 118.9(6) . .
C7 N3 C9 121.0(7) . .
N1 C1 H1 119.7 . .
N1 C1 C2 120.7(8) . .
C2 C1 H1 119.7 . .
C1 C2 H2 119.6 . .
C3 C2 C1 120.7(8) . .
C3 C2 H2 119.6 . .
C2 C3 C8 121.4(7) . .
C4 C3 C2 116.5(8) . .
C4 C3 C8 122.1(8) . .
C3 C4 H4 119.3 . .
C5 C4 C3 121.4(9) . .
C5 C4 H4 119.3 . .
N1 C5 H5 119.6 . .
C4 C5 N1 120.8(7) . .
C4 C5 H5 119.6 . .
C7 C6 H6 119.6 . .
C7 C6 C8 120.8(8) . .
C8 C6 H6 119.6 . .
N3 C7 C6 120.8(8) . .
N3 C7 H7 119.6 . .
C6 C7 H7 119.6 . .
C6 C8 C3 121.4(8) . .
C10 C8 C3 121.5(8) . .
C10 C8 C6 117.0(8) . .
N3 C9 H9 120.4 . .
N3 C9 C10 119.1(8) . .
C10 C9 H9 120.4 . .
C8 C10 C9 121.2(8) . .
C8 C10 H10 119.4 . .
C9 C10 H10 119.4 . .
N2 C11 H11 119.8 . .
N2 C11 C12 120.3(8) . .
C12 C11 H11 119.8 . .
C11 C12 H12 119.8 . .
C11 C12 C13 120.4(8) . .
C13 C12 H12 119.8 . .
C12 C13 C13 120.0(5) . 2_675
C12 C13 C14 118.3(7) . .
C14 C13 C13 121.6(5) . 2_675
C13 C14 H14 120.1 . .
C15 C14 C13 119.8(8) . .
C15 C14 H14 120.1 . .
N2 C15 C14 121.1(8) . .
N2 C15 H15 119.5 . .
C14 C15 H15 119.5 . .
O1S S1 O2S 115.5(4) . .
O1S S1 C1S 102.4(5) . .
O2S S1 C1S 100.2(6) . .
O3S S1 O1S 114.5(4) . .
O3S S1 O2S 114.2(4) . .
O3S S1 C1S 107.8(8) . .
F1 C1S S1 114.0(12) . .
F1 C1S F2 112.1(16) . .
F1 C1S F3 107.8(16) . .
F2 C1S S1 106.6(11) . .
F3 C1S S1 109.9(13) . .
F3 C1S F2 106.1(14) . .
S2 S2 O5S 92.8(18) 2_675 .
S2 S2 C2S 177(3) 2_675 .
O4S S2 S2 55.7(14) . 2_675
O4S S2 O5S 127.2(19) . .
O4S S2 O6S 102(2) . .
O4S S2 O6S 107(2) . 2_675
O4S S2 C2S 124(2) . .
O5S S2 C2S 85.5(19) . .
O6S S2 S2 61.8(15) 2_675 2_675
O6S S2 S2 55.8(15) . 2_675
O6S S2 O5S 87.1(19) . .
O6S S2 O5S 31.7(16) 2_675 .
O6S S2 O6S 65(2) 2_675 .
O6S S2 C2S 117(2) 2_675 .
O6S S2 C2S 126(2) . .
S2 O4S S2 69(3) 2_675 .
O6S O5S S2 46(2) 2_675 .
S2 O6S S2 62.4(19) 2_675 .
S2 O6S O6S 60.3(17) 2_675 2_675
S2 O6S O6S 54.6(15) . 2_675
O5S O6S S2 102(3) 2_675 2_675
O5S O6S S2 160(4) 2_675 .
O5S O6S O6S 131(4) 2_675 2_675
F4 C2S S2 126(4) . .
F4 C2S F5 94(3) . .
F4 C2S F6 115(4) . .
F5 C2S S2 100(3) . .
F6 C2S S2 109(3) . .
F6 C2S F5 108(4) . .
O4SB S2B C2SB 102(2) . .
O4SB S2B F5B 96(3) . 2_675
O5SB S2B O4SB 153(3) . .
O5SB S2B C2SB 100(2) . .
O5SB S2B F5B 59(2) . 2_675
O6SB S2B O4SB 83(2) . .
O6SB S2B O5SB 104(2) . .
O6SB S2B C2SB 110(2) . .
O6SB S2B F5B 133(3) . 2_675
C2SB S2B F5B 117(3) . 2_675
S2B O5SB O5SB 88.0(17) . 2_675
S2B O5SB C2SB 118(3) . 2_675
S2B O5SB F5B 74(2) . 2_675
C2SB O5SB O5SB 89(2) 2_675 2_675
F4B O5SB S2B 156(3) 2_675 .
F4B O5SB O5SB 105(2) 2_675 2_675
F4B O5SB C2SB 44(2) 2_675 2_675
F4B O5SB F5B 83(2) 2_675 2_675
F5B O5SB O5SB 106(2) 2_675 2_675
F5B O5SB C2SB 48(2) 2_675 2_675
O5SB C2SB S2B 81(2) 2_675 .
F4B C2SB S2B 110(3) . .
F4B C2SB O5SB 61(3) . 2_675
F4B C2SB F5B 112(4) . .
F4B C2SB F6B 115(4) . .
F5B C2SB S2B 100(3) . .
F5B C2SB O5SB 66(3) . 2_675
F6B C2SB S2B 111(3) . .
F6B C2SB O5SB 167(3) . 2_675
F6B C2SB F5B 107(4) . .
C2SB F4B O5SB 75(3) . 2_675
O5SB F5B S2B 46.9(18) 2_675 2_675
C2SB F5B S2B 110(4) . 2_675
C2SB F5B O5SB 67(3) . 2_675

loop_
_geom_bond_atom_site_label_1
_geom_bond_atom_site_label_2
_geom_bond_distance
_geom_bond_site_symmetry_2
Yb1 O4W 2.412(5) .
Yb1 O4W 2.412(5) 4_656
Yb1 O1 2.268(5) .
Yb1 O1 2.269(5) 4_656
Yb1 O2 2.352(6) 4_656
Yb1 O2 2.352(6) .
Yb1 O3 2.280(5) 7_756
Yb1 O3 2.280(5) 6_556
O4W H4WA 0.9829 .
O4W H4WB 0.9789 .
O1 N1 1.313(8) .
O2 N2 1.337(8) .
O3 Yb1 2.280(5) 6_656
O3 N3 1.341(8) .
N1 C1 1.309(10) .
N1 C5 1.358(10) .
N2 C11 1.359(10) .
N2 C15 1.343(11) .
N3 C7 1.332(10) .
N3 C9 1.345(10) .
C1 H1 0.9500 .
C1 C2 1.398(12) .
C2 H2 0.9500 .
C2 C3 1.379(13) .
C3 C4 1.375(12) .
C3 C8 1.493(11) .
C4 H4 0.9500 .
C4 C5 1.357(12) .
C5 H5 0.9500 .
C6 H6 0.9500 .
C6 C7 1.362(11) .
C6 C8 1.384(11) .
C7 H7 0.9500 .
C8 C10 1.376(12) .
C9 H9 0.9500 .
C9 C10 1.387(12) .
C10 H10 0.9500 .
C11 H11 0.9500 .
C11 C12 1.365(12) .
C12 H12 0.9500 .
C12 C13 1.376(12) .
C13 C13 1.507(15) 2_675
C13 C14 1.387(12) .
C14 H14 0.9500 .
C14 C15 1.364(11) .
C15 H15 0.9500 .
S1 O1S 1.438(5) .
S1 O2S 1.439(6) .
S1 O3S 1.404(7) .
S1 C1S 1.823(15) .
C1S F1 1.24(2) .
C1S F2 1.354(14) .
C1S F3 1.316(19) .
S2 S2 1.40(3) 2_675
S2 O4S 1.24(3) .
S2 O5S 1.77(3) .
S2 O6S 1.31(3) 2_675
S2 O6S 1.39(3) .
S2 C2S 1.77(4) .
O4S S2 1.24(3) 2_675
O5S O6S 0.95(4) 2_675
O6S S2 1.31(3) 2_675
O6S O5S 0.95(4) 2_675
O6S O6S 1.46(5) 2_675
C2S F4 1.17(4) .
C2S F5 1.49(5) .
C2S F6 1.29(5) .
S2B O4SB 1.48(4) .
S2B O5SB 1.46(3) .
S2B O6SB 1.42(3) .
S2B C2SB 1.80(4) .
S2B F5B 1.92(6) 2_675
O5SB O5SB 1.83(5) 2_675
O5SB C2SB 1.73(6) 2_675
O5SB F4B 1.56(5) 2_675
O5SB F5B 1.71(6) 2_675
C2SB O5SB 1.73(6) 2_675
C2SB F4B 1.23(5) .
C2SB F5B 1.39(5) .
C2SB F6B 1.33(5) .
F4B O5SB 1.56(5) 2_675
F5B S2B 1.92(6) 2_675
F5B O5SB 1.71(6) 2_675

loop_
_geom_torsion_atom_site_label_1
_geom_torsion_atom_site_label_2
_geom_torsion_atom_site_label_3
_geom_torsion_atom_site_label_4
_geom_torsion
_geom_torsion_site_symmetry_1
_geom_torsion_site_symmetry_4
Yb1 O1 N1 C1 -126.5(8) . .
Yb1 O1 N1 C5 56.1(10) . .
Yb1 O2 N2 C11 50.6(9) . .
Yb1 O2 N2 C15 -128.2(7) . .
Yb1 O3 N3 C7 -124.4(8) 6_656 .
Yb1 O3 N3 C9 59.2(10) 6_656 .
O1 N1 C1 C2 -179.0(10) . .
O1 N1 C5 C4 179.1(9) . .
O2 N2 C11 C12 -175.1(8) . .
O2 N2 C15 C14 176.0(7) . .
O3 N3 C7 C6 -176.9(8) . .
O3 N3 C9 C10 176.5(8) . .
N1 C1 C2 C3 1.0(18) . .
N2 C11 C12 C13 -1.6(14) . .
N3 C9 C10 C8 0.5(14) . .
C1 N1 C5 C4 1.7(14) . .
C1 C2 C3 C4 -0.5(17) . .
C1 C2 C3 C8 178.6(10) . .
C2 C3 C4 C5 0.6(16) . .
C2 C3 C8 C6 -21.6(15) . .
C2 C3 C8 C10 157.3(11) . .
C3 C4 C5 N1 -1.2(16) . .
C3 C8 C10 C9 -179.7(9) . .
C4 C3 C8 C6 157.5(10) . .
C4 C3 C8 C10 -23.6(15) . .
C5 N1 C1 C2 -1.6(15) . .
C6 C8 C10 C9 -0.7(14) . .
C7 N3 C9 C10 0.2(13) . .
C7 C6 C8 C3 179.3(9) . .
C7 C6 C8 C10 0.3(15) . .
C8 C3 C4 C5 -178.6(10) . .
C8 C6 C7 N3 0.3(16) . .
C9 N3 C7 C6 -0.5(14) . .
C11 N2 C15 C14 -2.8(12) . .
C11 C12 C13 C13 176.3(9) . 2_675
C11 C12 C13 C14 -1.2(13) . .
C12 C13 C14 C15 2.0(12) . .
C13 C13 C14 C15 -175.4(9) 2_675 .
C13 C14 C15 N2 -0.1(13) . .
C15 N2 C11 C12 3.6(13) . .
O1S S1 C1S F1 59.4(14) . .
O1S S1 C1S F2 -176.3(12) . .
O1S S1 C1S F3 -61.7(14) . .
O2S S1 C1S F1 -59.7(13) . .
O2S S1 C1S F2 64.6(14) . .
O2S S1 C1S F3 179.2(12) . .
O3S S1 C1S F1 -179.5(12) . .
O3S S1 C1S F2 -55.2(14) . .
O3S S1 C1S F3 59.4(13) . .
S2 S2 O5S O6S 11(4) 2_675 2_675
S2 S2 O6S O5S 41(12) 2_675 2_675
S2 S2 O6S O6S -72(2) 2_675 2_675
O4S S2 O5S O6S 59(4) . 2_675
O4S S2 O6S S2 -32.0(14) . 2_675
O4S S2 O6S O5S 9(13) . 2_675
O4S S2 O6S O6S -103.7(19) . 2_675
O4S S2 C2S F4 -158(4) . .
O4S S2 C2S F5 -55(4) . .
O4S S2 C2S F6 58(4) . .
O5S S2 O4S S2 -64(2) . 2_675
O5S S2 O6S S2 95(2) . 2_675
O5S S2 O6S O5S 136(11) . 2_675
O5S S2 O6S O6S 24(2) . 2_675
O5S S2 C2S F4 69(5) . .
O5S S2 C2S F5 172(3) . .
O5S S2 C2S F6 -75(3) . .
O6S S2 O4S S2 32.1(14) . 2_675
O6S S2 O4S S2 -35.4(14) 2_675 2_675
O6S S2 O5S O6S -44(4) . 2_675
O6S S2 O6S S2 72(2) 2_675 2_675
O6S S2 O6S O5S 112(13) 2_675 2_675
O6S S2 C2S F4 63(5) 2_675 .
O6S S2 C2S F4 -14(6) . .
O6S S2 C2S F5 166(3) 2_675 .
O6S S2 C2S F5 89(4) . .
O6S S2 C2S F6 -80(4) 2_675 .
O6S S2 C2S F6 -158(3) . .
C2S S2 O4S S2 -177(4) . 2_675
C2S S2 O5S O6S -170(4) . 2_675
C2S S2 O6S S2 178(3) . 2_675
C2S S2 O6S O5S -142(11) . 2_675
C2S S2 O6S O6S 106(3) . 2_675
S2B C2SB F4B O5SB -67(3) . 2_675
S2B C2SB F5B S2B 58(4) . 2_675
S2B C2SB F5B O5SB 75(3) . 2_675
O4SB S2B O5SB O5SB -136(5) . 2_675
O4SB S2B O5SB C2SB -47(6) . 2_675
O4SB S2B O5SB F4B -13(10) . 2_675
O4SB S2B O5SB F5B -29(6) . 2_675
O4SB S2B C2SB O5SB 155(3) . 2_675
O4SB S2B C2SB F4B -150(4) . .
O4SB S2B C2SB F5B 92(4) . .
O4SB S2B C2SB F6B -21(4) . .
O5SB S2B C2SB O5SB -8(2) . 2_675
O5SB S2B C2SB F4B 46(4) . .
O5SB S2B C2SB F5B -72(4) . .
O5SB S2B C2SB F6B 175(4) . .
O5SB C2SB F5B S2B -17(3) 2_675 2_675
O6SB S2B O5SB O5SB 121.2(18) . 2_675
O6SB S2B O5SB C2SB -151(2) . 2_675
O6SB S2B O5SB F4B -116(6) . 2_675
O6SB S2B O5SB F5B -132(3) . 2_675
O6SB S2B C2SB O5SB -117(2) . 2_675
O6SB S2B C2SB F4B -63(4) . .
O6SB S2B C2SB F5B 180(4) . .
O6SB S2B C2SB F6B 66(4) . .
C2SB S2B O5SB O5SB 8(2) . 2_675
C2SB S2B O5SB C2SB 96(3) . 2_675
C2SB S2B O5SB F4B 131(6) . 2_675
C2SB S2B O5SB F5B 115(3) . 2_675
F4B C2SB F5B S2B -58(5) . 2_675
F4B C2SB F5B O5SB -41(4) . 2_675
F5B S2B O5SB O5SB -107(2) 2_675 2_675
F5B S2B O5SB C2SB -19(3) 2_675 2_675
F5B S2B O5SB F4B 16(6) 2_675 2_675
F5B S2B C2SB O5SB 52(4) 2_675 2_675
F5B S2B C2SB F4B 107(5) 2_675 .
F5B S2B C2SB F5B -11(4) 2_675 .
F5B S2B C2SB F6B -124(3) 2_675 .
F5B C2SB F4B O5SB 43(4) . 2_675
F6B C2SB F4B O5SB 166(4) . 2_675
F6B C2SB F5B S2B 174(4) . 2_675
F6B C2SB F5B O5SB -168(4) . 2_675

loop_
_diffrn_oxdiff_twin_id
_diffrn_oxdiff_twin_ratio
_diffrn_oxdiff_twin_reflns_isolated
_diffrn_oxdiff_twin_reflns_overlapped
1 0.5082 5493 7866
2 0.4918 5591 7866

loop_
_twin_individual_id
_twin_individual_mass_fraction_refined
1 0.4946(17)
2 0.5054(17)
